data_1564664
loop_
_publ_author_name
'Su, Jing'
'Cheisson, Thibault'
'McSkimming, Alex'
'Goodwin, Conrad A. P.'
'DiMucci, Ida M.'
'Albrecht-Sch\"onzart, Thomas'
'Scott, Brian L.'
'Batista, Enrique R.'
'Gaunt, Andrew J.'
'Kozimor, Stosh A.'
'Yang, Ping'
'Schelter, Eric J.'

_publ_section_title
;
 Complexation and redox chemistry of neptunium, plutonium and americium
 with a hydroxylaminato ligand
;
_journal_name_full 'Chemical Science'
_journal_paper_doi 10.1039/D1SC03905A
_journal_year 2021
_chemical_formula_moiety 'C36 H52 N8 O4 Pu'
_chemical_formula_sum 'C36 H52 N8 O4 Pu'
_chemical_formula_weight 899.86
_space_group_crystal_system monoclinic
_space_group_IT_number 15
_space_group_name_Hall '-I 2yc'
_space_group_name_H-M_alt 'I 1 2/c 1'
_atom_sites_solution_hydrogens geom
_audit_creation_method SHELXL-2014/7
_audit_update_record
;
2021-01-15 deposited with the CCDC.	2021-09-03 downloaded from the CCDC.
;
_cell_angle_alpha 90
_cell_angle_beta 98.496(16)
_cell_angle_gamma 90
_cell_formula_units_Z 4
_cell_length_a 17.550(4)
_cell_length_b 10.078(2)
_cell_length_c 21.290(5)
_cell_measurement_reflns_used 9981
_cell_measurement_temperature 100(1)
_cell_measurement_theta_max 25.66
_cell_measurement_theta_min 2.24
_cell_volume 3724.2(14)
_computing_cell_refinement 'SAINT+, v. 7.66a (Bruker AXS, 2009)'
_computing_data_collection 'APEX II, v. 7.0 (Bruker AXS, 2009)'
_computing_data_reduction 'SAINT+, v. 7.66a (Bruker AXS, 2009)'
_computing_molecular_graphics 'SHELXTL, v. 2014/7, (Bruker AXS, 2014)'
_computing_publication_material 'SHELXTL, v. 2014/7, (Bruker AXS, 2014)'
_computing_structure_refinement 'SHELXL 2014/7 (Sheldrick, 2014)'
_computing_structure_solution 'SHELXS 2013/1 (Sheldrick, 2013)'
_diffrn_ambient_temperature 100(1)
_diffrn_measured_fraction_theta_full 1.000
_diffrn_measured_fraction_theta_max 0.999
_diffrn_measurement_device_type 'Bruker D8 with APEXII CCD'
_diffrn_measurement_method '\w scans'
_diffrn_radiation_type MoK\a
_diffrn_radiation_wavelength 0.71073
_diffrn_reflns_av_unetI/netI 0.0395
_diffrn_reflns_Laue_measured_fraction_full 1.000
_diffrn_reflns_Laue_measured_fraction_max 0.999
_diffrn_reflns_limit_h_max 0
_diffrn_reflns_limit_h_min -21
_diffrn_reflns_limit_k_max 12
_diffrn_reflns_limit_k_min 0
_diffrn_reflns_limit_l_max 26
_diffrn_reflns_limit_l_min -25
_diffrn_reflns_number 6551
_diffrn_reflns_point_group_measured_fraction_full 1.000
_diffrn_reflns_point_group_measured_fraction_max 0.999
_diffrn_reflns_theta_full 25.242
_diffrn_reflns_theta_max 25.752
_diffrn_reflns_theta_min 1.934
_diffrn_standards_decay_% 0
_diffrn_standards_interval_count 0
_diffrn_standards_interval_time 0
_diffrn_standards_number 0
_exptl_absorpt_coefficient_mu 1.819
_exptl_absorpt_correction_T_max 0.745
_exptl_absorpt_correction_T_min 0.581
_exptl_absorpt_correction_type multi-scan
_exptl_absorpt_process_details 'SADABS v. 2.03 (Sheldrick, 2008)'
_exptl_crystal_colour red
_exptl_crystal_density_diffrn 1.610
_exptl_crystal_description block
_exptl_crystal_F_000 1800
_exptl_crystal_size_max 0.200
_exptl_crystal_size_mid 0.100
_exptl_crystal_size_min 0.070
_refine_diff_density_max 2.003
_refine_diff_density_min -1.135
_refine_diff_density_rms 0.140
_refine_ls_extinction_method none
_refine_ls_goodness_of_fit_ref 1.400
_refine_ls_hydrogen_treatment constr
_refine_ls_matrix_type full
_refine_ls_number_parameters 229
_refine_ls_number_reflns 6551
_refine_ls_number_restraints 0
_refine_ls_restrained_S_all 1.400
_refine_ls_R_factor_all 0.0432
_refine_ls_R_factor_gt 0.0344
_refine_ls_shift/su_max 0.004
_refine_ls_shift/su_mean 0.000
_refine_ls_structure_factor_coef Fsqd
_refine_ls_weighting_details 'w=1/[\s^2^(Fo^2^)+(0.0295P)^2^] where P=(Fo^2^+2Fc^2^)/3'
_refine_ls_weighting_scheme calc
_refine_ls_wR_factor_gt 0.0709
_refine_ls_wR_factor_ref 0.0728
_reflns_Friedel_coverage 0.000
_reflns_number_gt 5814
_reflns_number_total 6551
_reflns_threshold_expression 'I > 2\s(I)'
_cod_data_source_file d1sc03905a2.cif
_cod_data_source_block 1
_cod_original_sg_symbol_Hall 'I 2/c'
_cod_original_sg_symbol_H-M 'I 2/c'
_cod_database_code 1564664
_shelx_shelxl_version_number 2014/7
_shelx_space_group_comment
;
The symmetry employed for this shelxl refinement is uniquely defined
by the following loop, which should always be used as a source of
symmetry information in preference to the above space-group names.
They are only intended as comments.
;
_shelx_estimated_absorpt_t_min 0.712
_shelx_estimated_absorpt_t_max 0.883

loop_
_space_group_symop_operation_xyz
'x, y, z'
'-x, y, -z+1/2'
'x+1/2, y+1/2, z+1/2'
'-x+1/2, y+1/2, -z+1'
'-x, -y, -z'
'x, -y, z-1/2'
'-x+1/2, -y+1/2, -z+1/2'
'x+1/2, -y+1/2, z'

loop_
_atom_site_label
_atom_site_type_symbol
_atom_site_fract_x
_atom_site_fract_y
_atom_site_fract_z
_atom_site_U_iso_or_equiv
_atom_site_adp_type
_atom_site_occupancy
_atom_site_site_symmetry_order
_atom_site_calc_flag
_atom_site_refinement_flags_posn
_atom_site_refinement_flags_adp
_atom_site_refinement_flags_occupancy
_atom_site_disorder_assembly
_atom_site_disorder_group
Pu1 Pu 0.0000 0.12593(3) 0.2500 0.01148(9) Uani 1 2 d S T P . .
O1 O 0.0704(2) 0.2944(3) 0.22265(16) 0.0169(8) Uani 1 1 d . . . . .
O2 O -0.0540(2) -0.0436(3) 0.19204(16) 0.0170(8) Uani 1 1 d . . . . .
N1 N 0.1058(2) 0.0685(4) 0.1882(2) 0.0148(10) Uani 1 1 d . . . . .
N2 N 0.1205(3) 0.2916(4) 0.1787(2) 0.0219(11) Uani 1 1 d . . . . .
N3 N -0.0694(2) 0.1808(4) 0.1419(2) 0.0163(10) Uani 1 1 d . . . . .
N4 N -0.0878(3) -0.0418(4) 0.1295(2) 0.0185(11) Uani 1 1 d . . . . .
C1 C 0.1282(3) -0.0578(6) 0.1788(3) 0.0192(12) Uani 1 1 d . . . . .
H1 H 0.1024 -0.1265 0.1959 0.023 Uiso 1 1 calc R U . . .
C2 C 0.1860(3) -0.0894(6) 0.1458(3) 0.0258(14) Uani 1 1 d . . . . .
H2 H 0.2005 -0.1772 0.1412 0.031 Uiso 1 1 calc R U . . .
C3 C 0.2232(3) 0.0139(6) 0.1189(3) 0.0268(14) Uani 1 1 d . . . . .
H3 H 0.2622 -0.0055 0.0951 0.032 Uiso 1 1 calc R U . . .
C4 C 0.2031(3) 0.1427(6) 0.1270(3) 0.0241(13) Uani 1 1 d . . . . .
H4 H 0.2275 0.2112 0.1085 0.029 Uiso 1 1 calc R U . . .
C5 C 0.1443(3) 0.1701(5) 0.1640(3) 0.0180(12) Uani 1 1 d . . . . .
C6 C 0.1539(3) 0.4222(5) 0.1639(3) 0.0217(13) Uani 1 1 d . . . . .
C7 C 0.2380(3) 0.4302(6) 0.1936(3) 0.0327(15) Uani 1 1 d . . . . .
H7A H 0.2420 0.4193 0.2387 0.049 Uiso 1 1 calc R U . . .
H7B H 0.2586 0.5151 0.1843 0.049 Uiso 1 1 calc R U . . .
H7C H 0.2666 0.3613 0.1764 0.049 Uiso 1 1 calc R U . . .
C8 C 0.1432(4) 0.4415(7) 0.0920(3) 0.0458(19) Uani 1 1 d . . . . .
H8A H 0.1747 0.3789 0.0736 0.069 Uiso 1 1 calc R U . . .
H8B H 0.1581 0.5301 0.0825 0.069 Uiso 1 1 calc R U . . .
H8C H 0.0901 0.4278 0.0748 0.069 Uiso 1 1 calc R U . . .
C9 C 0.1103(4) 0.5313(6) 0.1920(4) 0.046(2) Uani 1 1 d . . . . .
H9A H 0.0570 0.5280 0.1736 0.069 Uiso 1 1 calc R U . . .
H9B H 0.1315 0.6159 0.1830 0.069 Uiso 1 1 calc R U . . .
H9C H 0.1148 0.5194 0.2371 0.069 Uiso 1 1 calc R U . . .
C10 C -0.0765(3) 0.3060(6) 0.1186(3) 0.0212(13) Uani 1 1 d . . . . .
H10 H -0.0606 0.3754 0.1462 0.025 Uiso 1 1 calc R U . . .
C11 C -0.1053(3) 0.3368(5) 0.0578(3) 0.0235(14) Uani 1 1 d . . . . .
H11 H -0.1107 0.4245 0.0443 0.028 Uiso 1 1 calc R U . . .
C12 C -0.1265(3) 0.2323(6) 0.0163(3) 0.0243(13) Uani 1 1 d . . . . .
H12 H -0.1453 0.2503 -0.0260 0.029 Uiso 1 1 calc R U . . .
C13 C -0.1203(3) 0.1042(6) 0.0365(3) 0.0252(13) Uani 1 1 d . . . . .
H13 H -0.1337 0.0347 0.0082 0.030 Uiso 1 1 calc R U . . .
C14 C -0.0931(3) 0.0783(5) 0.1014(3) 0.0168(12) Uani 1 1 d . . . . .
C15 C -0.0980(3) -0.1750(5) 0.0985(3) 0.0187(12) Uani 1 1 d . . . . .
C16 C -0.0900(4) -0.2798(5) 0.1507(3) 0.0337(16) Uani 1 1 d . . . . .
H16A H -0.0383 -0.2789 0.1731 0.051 Uiso 1 1 calc R U . . .
H16B H -0.1011 -0.3658 0.1322 0.051 Uiso 1 1 calc R U . . .
H16C H -0.1255 -0.2609 0.1798 0.051 Uiso 1 1 calc R U . . .
C17 C -0.0372(4) -0.1964(7) 0.0556(3) 0.0430(18) Uani 1 1 d . . . . .
H17A H -0.0459 -0.1360 0.0205 0.064 Uiso 1 1 calc R U . . .
H17B H -0.0402 -0.2859 0.0401 0.064 Uiso 1 1 calc R U . . .
H17C H 0.0130 -0.1808 0.0793 0.064 Uiso 1 1 calc R U . . .
C18 C -0.1794(3) -0.1880(6) 0.0614(3) 0.0271(14) Uani 1 1 d . . . . .
H18A H -0.2164 -0.1599 0.0877 0.041 Uiso 1 1 calc R U . . .
H18B H -0.1889 -0.2788 0.0491 0.041 Uiso 1 1 calc R U . . .
H18C H -0.1838 -0.1332 0.0241 0.041 Uiso 1 1 calc R U . . .

loop_
_atom_site_aniso_label
_atom_site_aniso_U_11
_atom_site_aniso_U_22
_atom_site_aniso_U_33
_atom_site_aniso_U_23
_atom_site_aniso_U_13
_atom_site_aniso_U_12
Pu1 0.01219(15) 0.01178(13) 0.01041(15) 0.000 0.00148(10) 0.000
O1 0.020(2) 0.014(2) 0.019(2) -0.0002(16) 0.0091(16) -0.0019(16)
O2 0.024(2) 0.016(2) 0.0103(19) -0.0006(15) -0.0021(16) -0.0027(16)
N1 0.013(2) 0.014(2) 0.017(2) 0.0016(19) 0.0009(19) -0.0027(19)
N2 0.023(3) 0.014(3) 0.032(3) 0.006(2) 0.014(2) -0.004(2)
N3 0.014(2) 0.017(2) 0.018(2) -0.002(2) 0.0028(19) -0.0012(19)
N4 0.026(3) 0.015(2) 0.014(3) -0.007(2) 0.001(2) -0.003(2)
C1 0.019(3) 0.017(3) 0.022(3) 0.000(2) 0.003(2) -0.003(3)
C2 0.031(4) 0.021(3) 0.025(3) -0.009(2) 0.004(3) 0.000(2)
C3 0.025(3) 0.033(4) 0.024(3) -0.008(3) 0.011(3) 0.004(3)
C4 0.026(3) 0.028(3) 0.020(3) 0.004(3) 0.011(2) -0.005(3)
C5 0.022(3) 0.017(3) 0.014(3) -0.001(2) 0.000(2) 0.001(2)
C6 0.024(3) 0.014(3) 0.026(3) 0.004(2) 0.000(3) -0.004(2)
C7 0.031(4) 0.032(3) 0.035(4) 0.001(3) 0.002(3) -0.011(3)
C8 0.060(5) 0.036(4) 0.035(4) 0.016(3) -0.014(4) -0.017(4)
C9 0.042(4) 0.012(3) 0.089(6) 0.004(4) 0.028(4) -0.005(3)
C10 0.022(3) 0.017(3) 0.024(3) -0.001(3) 0.003(3) -0.002(2)
C11 0.030(3) 0.019(3) 0.022(3) 0.007(2) 0.004(3) 0.008(2)
C12 0.021(3) 0.036(4) 0.015(3) 0.007(3) -0.001(2) 0.005(3)
C13 0.027(3) 0.027(4) 0.021(3) -0.006(3) 0.000(2) -0.002(3)
C14 0.014(3) 0.020(3) 0.018(3) 0.000(2) 0.004(2) -0.002(2)
C15 0.022(3) 0.013(3) 0.021(3) -0.004(2) 0.003(2) -0.001(2)
C16 0.046(4) 0.011(3) 0.039(4) -0.003(3) -0.013(3) -0.003(3)
C17 0.029(4) 0.048(4) 0.054(5) -0.026(4) 0.012(3) -0.002(3)
C18 0.027(3) 0.026(3) 0.027(3) -0.001(3) 0.001(3) -0.008(3)

loop_
_atom_type_symbol
_atom_type_description
_atom_type_scat_dispersion_real
_atom_type_scat_dispersion_imag
_atom_type_scat_source
C C 0.0033 0.0016 'International Tables Vol C Tables 4.2.6.8 and 6.1.1.4'
H H 0.0000 0.0000 'International Tables Vol C Tables 4.2.6.8 and 6.1.1.4'
N N 0.0061 0.0033 'International Tables Vol C Tables 4.2.6.8 and 6.1.1.4'
O O 0.0106 0.0060 'International Tables Vol C Tables 4.2.6.8 and 6.1.1.4'
Pu Pu -9.4100 4.3056 'International Tables Vol C Tables 4.2.6.8 and 6.1.1.4'

loop_
_geom_angle_atom_site_label_1
_geom_angle_atom_site_label_2
_geom_angle_atom_site_label_3
_geom_angle
_geom_angle_site_symmetry_1
_geom_angle_site_symmetry_3
_geom_angle_publ_flag
O1 Pu1 O1 80.64(18) . 2 ?
O1 Pu1 O2 121.39(13) . 2 ?
O1 Pu1 O2 130.16(13) 2 2 ?
O1 Pu1 O2 130.16(13) . . ?
O1 Pu1 O2 121.39(13) 2 . ?
O2 Pu1 O2 80.27(18) 2 . ?
O1 Pu1 N3 81.87(13) . 2 ?
O1 Pu1 N3 78.72(13) 2 2 ?
O2 Pu1 N3 63.38(13) 2 2 ?
O2 Pu1 N3 141.82(13) . 2 ?
O1 Pu1 N3 78.72(13) . . ?
O1 Pu1 N3 81.87(13) 2 . ?
O2 Pu1 N3 141.82(14) 2 . ?
O2 Pu1 N3 63.38(13) . . ?
N3 Pu1 N3 154.5(2) 2 . ?
O1 Pu1 N1 142.99(13) . 2 ?
O1 Pu1 N1 63.54(13) 2 2 ?
O2 Pu1 N1 79.61(13) 2 2 ?
O2 Pu1 N1 80.00(13) . 2 ?
N3 Pu1 N1 82.25(14) 2 2 ?
N3 Pu1 N1 103.72(14) . 2 ?
O1 Pu1 N1 63.54(13) . . ?
O1 Pu1 N1 142.99(14) 2 . ?
O2 Pu1 N1 80.00(13) 2 . ?
O2 Pu1 N1 79.61(13) . . ?
N3 Pu1 N1 103.72(14) 2 . ?
N3 Pu1 N1 82.25(14) . . ?
N1 Pu1 N1 153.2(2) 2 . ?
N2 O1 Pu1 126.7(3) . . ?
N4 O2 Pu1 127.7(3) . . ?
C1 N1 C5 118.6(5) . . ?
C1 N1 Pu1 123.3(4) . . ?
C5 N1 Pu1 118.1(3) . . ?
C5 N2 O1 115.4(4) . . ?
C5 N2 C6 127.5(5) . . ?
O1 N2 C6 115.8(4) . . ?
C10 N3 C14 118.0(5) . . ?
C10 N3 Pu1 123.3(4) . . ?
C14 N3 Pu1 118.3(3) . . ?
C14 N4 O2 115.6(4) . . ?
C14 N4 C15 128.0(4) . . ?
O2 N4 C15 114.9(4) . . ?
N1 C1 C2 123.5(5) . . ?
N1 C1 H1 118.3 . . ?
C2 C1 H1 118.3 . . ?
C1 C2 C3 118.0(5) . . ?
C1 C2 H2 121.0 . . ?
C3 C2 H2 121.0 . . ?
C4 C3 C2 120.9(5) . . ?
C4 C3 H3 119.6 . . ?
C2 C3 H3 119.6 . . ?
C3 C4 C5 118.7(5) . . ?
C3 C4 H4 120.6 . . ?
C5 C4 H4 120.6 . . ?
N2 C5 N1 114.0(5) . . ?
N2 C5 C4 125.8(5) . . ?
N1 C5 C4 120.2(5) . . ?
C9 C6 N2 108.7(5) . . ?
C9 C6 C8 108.0(5) . . ?
N2 C6 C8 109.3(5) . . ?
C9 C6 C7 108.3(5) . . ?
N2 C6 C7 110.3(5) . . ?
C8 C6 C7 112.2(5) . . ?
C6 C7 H7A 109.5 . . ?
C6 C7 H7B 109.5 . . ?
H7A C7 H7B 109.5 . . ?
C6 C7 H7C 109.5 . . ?
H7A C7 H7C 109.5 . . ?
H7B C7 H7C 109.5 . . ?
C6 C8 H8A 109.5 . . ?
C6 C8 H8B 109.5 . . ?
H8A C8 H8B 109.5 . . ?
C6 C8 H8C 109.5 . . ?
H8A C8 H8C 109.5 . . ?
H8B C8 H8C 109.5 . . ?
C6 C9 H9A 109.5 . . ?
C6 C9 H9B 109.5 . . ?
H9A C9 H9B 109.5 . . ?
C6 C9 H9C 109.5 . . ?
H9A C9 H9C 109.5 . . ?
H9B C9 H9C 109.5 . . ?
N3 C10 C11 124.4(5) . . ?
N3 C10 H10 117.8 . . ?
C11 C10 H10 117.8 . . ?
C10 C11 C12 117.4(5) . . ?
C10 C11 H11 121.3 . . ?
C12 C11 H11 121.3 . . ?
C13 C12 C11 121.2(5) . . ?
C13 C12 H12 119.4 . . ?
C11 C12 H12 119.4 . . ?
C12 C13 C14 118.8(5) . . ?
C12 C13 H13 120.6 . . ?
C14 C13 H13 120.6 . . ?
N4 C14 N3 113.9(5) . . ?
N4 C14 C13 126.0(5) . . ?
N3 C14 C13 120.1(5) . . ?
N4 C15 C16 108.0(4) . . ?
N4 C15 C18 110.2(4) . . ?
C16 C15 C18 107.2(5) . . ?
N4 C15 C17 110.1(5) . . ?
C16 C15 C17 110.0(5) . . ?
C18 C15 C17 111.2(5) . . ?
C15 C16 H16A 109.5 . . ?
C15 C16 H16B 109.5 . . ?
H16A C16 H16B 109.5 . . ?
C15 C16 H16C 109.5 . . ?
H16A C16 H16C 109.5 . . ?
H16B C16 H16C 109.5 . . ?
C15 C17 H17A 109.5 . . ?
C15 C17 H17B 109.5 . . ?
H17A C17 H17B 109.5 . . ?
C15 C17 H17C 109.5 . . ?
H17A C17 H17C 109.5 . . ?
H17B C17 H17C 109.5 . . ?
C15 C18 H18A 109.5 . . ?
C15 C18 H18B 109.5 . . ?
H18A C18 H18B 109.5 . . ?
C15 C18 H18C 109.5 . . ?
H18A C18 H18C 109.5 . . ?
H18B C18 H18C 109.5 . . ?

loop_
_geom_bond_atom_site_label_1
_geom_bond_atom_site_label_2
_geom_bond_distance
_geom_bond_site_symmetry_2
_geom_bond_publ_flag
Pu1 O1 2.227(3) . ?
Pu1 O1 2.227(3) 2 ?
Pu1 O2 2.235(3) 2 ?
Pu1 O2 2.235(3) . ?
Pu1 N3 2.501(4) 2 ?
Pu1 N3 2.501(4) . ?
Pu1 N1 2.498(4) 2 ?
Pu1 N1 2.498(4) . ?
O1 N2 1.377(6) . ?
O2 N4 1.376(5) . ?
N1 C1 1.356(7) . ?
N1 C5 1.368(7) . ?
N2 C5 1.345(7) . ?
N2 C6 1.493(7) . ?
N3 C10 1.355(7) . ?
N3 C14 1.369(7) . ?
N4 C14 1.347(7) . ?
N4 C15 1.494(7) . ?
C1 C2 1.355(8) . ?
C1 H1 0.9300 . ?
C2 C3 1.395(8) . ?
C2 H2 0.9300 . ?
C3 C4 1.363(8) . ?
C3 H3 0.9300 . ?
C4 C5 1.415(8) . ?
C4 H4 0.9300 . ?
C6 C9 1.512(8) . ?
C6 C8 1.526(8) . ?
C6 C7 1.519(8) . ?
C7 H7A 0.9600 . ?
C7 H7B 0.9600 . ?
C7 H7C 0.9600 . ?
C8 H8A 0.9600 . ?
C8 H8B 0.9600 . ?
C8 H8C 0.9600 . ?
C9 H9A 0.9600 . ?
C9 H9B 0.9600 . ?
C9 H9C 0.9600 . ?
C10 C11 1.355(8) . ?
C10 H10 0.9300 . ?
C11 C12 1.389(8) . ?
C11 H11 0.9300 . ?
C12 C13 1.361(8) . ?
C12 H12 0.9300 . ?
C13 C14 1.419(8) . ?
C13 H13 0.9300 . ?
C15 C16 1.525(8) . ?
C15 C18 1.532(8) . ?
C15 C17 1.519(8) . ?
C16 H16A 0.9600 . ?
C16 H16B 0.9600 . ?
C16 H16C 0.9600 . ?
C17 H17A 0.9600 . ?
C17 H17B 0.9600 . ?
C17 H17C 0.9600 . ?
C18 H18A 0.9600 . ?
C18 H18B 0.9600 . ?
C18 H18C 0.9600 . ?

loop_
_geom_torsion_atom_site_label_1
_geom_torsion_atom_site_label_2
_geom_torsion_atom_site_label_3
_geom_torsion_atom_site_label_4
_geom_torsion
_geom_torsion_site_symmetry_1
_geom_torsion_site_symmetry_2
_geom_torsion_site_symmetry_3
_geom_torsion_site_symmetry_4
_geom_torsion_publ_flag
Pu1 O1 N2 C5 -18.9(6) . . . . ?
Pu1 O1 N2 C6 173.3(3) . . . . ?
Pu1 O2 N4 C14 -4.6(6) . . . . ?
Pu1 O2 N4 C15 162.9(3) . . . . ?
C5 N1 C1 C2 -1.0(8) . . . . ?
Pu1 N1 C1 C2 -179.4(4) . . . . ?
N1 C1 C2 C3 -1.5(9) . . . . ?
C1 C2 C3 C4 1.6(9) . . . . ?
C2 C3 C4 C5 0.8(9) . . . . ?
O1 N2 C5 N1 9.1(7) . . . . ?
C6 N2 C5 N1 175.2(5) . . . . ?
O1 N2 C5 C4 -171.0(5) . . . . ?
C6 N2 C5 C4 -4.9(9) . . . . ?
C1 N1 C5 N2 -176.6(5) . . . . ?
Pu1 N1 C5 N2 1.8(6) . . . . ?
C1 N1 C5 C4 3.5(7) . . . . ?
Pu1 N1 C5 C4 -178.1(4) . . . . ?
C3 C4 C5 N2 176.8(5) . . . . ?
C3 C4 C5 N1 -3.4(8) . . . . ?
C5 N2 C6 C9 -177.8(6) . . . . ?
O1 N2 C6 C9 -11.7(7) . . . . ?
C5 N2 C6 C8 64.6(7) . . . . ?
O1 N2 C6 C8 -129.4(5) . . . . ?
C5 N2 C6 C7 -59.2(7) . . . . ?
O1 N2 C6 C7 106.8(5) . . . . ?
C14 N3 C10 C11 -0.2(8) . . . . ?
Pu1 N3 C10 C11 171.5(4) . . . . ?
N3 C10 C11 C12 -2.2(9) . . . . ?
C10 C11 C12 C13 1.6(9) . . . . ?
C11 C12 C13 C14 1.3(9) . . . . ?
O2 N4 C14 N3 -5.2(6) . . . . ?
C15 N4 C14 N3 -170.7(5) . . . . ?
O2 N4 C14 C13 175.1(5) . . . . ?
C15 N4 C14 C13 9.6(9) . . . . ?
C10 N3 C14 N4 -176.5(5) . . . . ?
Pu1 N3 C14 N4 11.3(6) . . . . ?
C10 N3 C14 C13 3.2(7) . . . . ?
Pu1 N3 C14 C13 -169.0(4) . . . . ?
C12 C13 C14 N4 176.0(5) . . . . ?
C12 C13 C14 N3 -3.7(8) . . . . ?
C14 N4 C15 C16 -177.4(5) . . . . ?
O2 N4 C15 C16 16.9(6) . . . . ?
C14 N4 C15 C18 -60.6(7) . . . . ?
O2 N4 C15 C18 133.7(5) . . . . ?
C14 N4 C15 C17 62.4(7) . . . . ?
O2 N4 C15 C17 -103.2(5) . . . . ?
